data_4343241
loop_
_publ_author_name
'Smith, Anna L.'
'Hen, Amir'
'Raison, Philippe E.'
'Colineau, Eric'
'Griveau, Jean-Christophe'
'Magnani, Nicola'
'Sanchez, Jean-Pierre'
'Konings, Rudy J. M.'
'Caciuffo, Roberto'
'Cheetham, Anthony K.'

_publ_section_title
;
 X-ray Diffraction, M\"ossbauer Spectroscopy, Magnetic Susceptibility, and
 Specific Heat Investigations of Na4NpO5 and Na5NpO6.
;
_journal_issue 9
_journal_name_full 'Inorganic chemistry'
_journal_page_first 4556
_journal_page_last 4564
_journal_paper_doi 10.1021/acs.inorgchem.5b00462
_journal_volume 54
_journal_year 2015
_chemical_formula_moiety 'Np O6, 5(Na)'
_chemical_formula_structural 'Na5 Np O6'
_chemical_formula_sum 'Na5 Np O6'
_chemical_formula_weight 448
_chemical_name_common 'Sodium neptunate'
_chemical_name_systematic ' Na5NpO6'
_space_group_IT_number 12
_symmetry_cell_setting monoclinic
_symmetry_space_group_name_Hall '-C 2y'
_symmetry_space_group_name_H-M 'C 1 2/m 1'
_cell_angle_alpha 90.00000
_cell_angle_beta 110.7292(5)
_cell_angle_gamma 90.00000
_cell_formula_units_Z 2
_cell_length_a 5.82924(6)
_cell_length_b 9.99620(11)
_cell_length_c 5.75771(6)
_cell_measurement_temperature 298
_cell_volume 313.784(6)
_computing_structure_refinement FULLPROF
_diffrn_ambient_temperature 298
_diffrn_detector 'LinxEye position sensitive detector'
_diffrn_detector_type 'LinxEye position sensitive detector'
_diffrn_measurement_device_type 'Bruker D8 Advance X-ray diffractometer'
_diffrn_measurement_method X-Ray
_diffrn_radiation_monochromator Ge[111]
_diffrn_radiation_type 'Cu K\a'
_diffrn_radiation_wavelength 1.540598
_diffrn_source 'Copper X-ray tube'
_diffrn_source_target Cu
_exptl_absorpt_coefficient_mu 83.194
_exptl_crystal_density_diffrn 4.742
_exptl_crystal_F_000 392.0
_pd_instr_location '  Institute for Transuranium Elements, Bruker D8 diffractometer'
_pd_meas_2theta_range_inc 0.019729
_pd_meas_2theta_range_max 120.02919
_pd_meas_2theta_range_min 10.00000
_pd_meas_number_of_points 5578
_pd_meas_scan_method step
_pd_proc_2theta_range_inc 0.019729
_pd_proc_2theta_range_max 120.0292
_pd_proc_2theta_range_min 10.0000
_pd_proc_ls_prof_R_factor 4.9446
_pd_proc_ls_prof_wR_expected 2.1388
_pd_proc_ls_prof_wR_factor 7.4328
_pd_proc_wavelength 1.540598
_refine_ls_goodness_of_fit_all 3.47524
_refine_ls_number_parameters 14
_refine_ls_number_reflns 272
_refine_ls_number_restraints 0
_refine_ls_R_I_factor 5.8567
_cod_data_source_file ic5b00462_si_002.cif
_cod_data_source_block Na5NpO6
_cod_depositor_comments
;
The following automatic conversions were performed:

'_symmetry_cell_setting' value 'Monoclinic' changed to 'monoclinic'
according to
/usr/data/users/saulius/crontab/automatic-downloads/current/ACS/lib/dictionaries/cif_core.dic
dictionary named 'cif_core.dic' version 2.4.2 from 2011-04-26.

Automatic conversion script
Id: cif_fix_values 3271 2015-04-21 07:52:19Z andrius 
;
_cod_original_sg_symbol_H-M 'C 2/m'
_cod_database_code 4343241
_pd_proc_ls_prof_cr_factor 12.6348
_pd_proc_ls_prof_cwr_factor 13.7395
_pd_proc_ls_prof_cwr_expected 3.9535
_pd_proc_ls_prof_chi2 12.0773
_pd_proc_ls_prof_echi2 12.9764

loop_
_symmetry_equiv_pos_as_xyz
x,y,z
-x,y,-z
-x,-y,-z
x,-y,z
x+1/2,y+1/2,z
-x+1/2,y+1/2,-z
-x+1/2,-y+1/2,-z
x+1/2,-y+1/2,z

loop_
_atom_site_label
_atom_site_fract_x
_atom_site_fract_y
_atom_site_fract_z
_atom_site_U_iso_or_equiv
_atom_site_occupancy
_atom_site_adp_type
_atom_site_type_symbol
Np1 0.00000 0.00000 0.00000 0.00830 1.00000 Uiso Np
Na1 0.00000 0.66445 0.00000 0.00365 1.00000 Uiso Na
Na2 0.00000 0.50000 0.50000 0.00365 1.00000 Uiso Na
Na3 0.50000 0.33044 0.50000 0.00365 1.00000 Uiso Na
O2 0.27132 0.35420 0.78402 0.0199(14) 1.00000 Uiso O
O1 0.26669 0.50000 0.20236 0.0199(14) 1.00000 Uiso O

loop_
_atom_type_symbol
_atom_type_scat_Cromer_Mann_a1
_atom_type_scat_Cromer_Mann_b1
_atom_type_scat_Cromer_Mann_a2
_atom_type_scat_Cromer_Mann_b2
_atom_type_scat_Cromer_Mann_a3
_atom_type_scat_Cromer_Mann_b3
_atom_type_scat_Cromer_Mann_a4
_atom_type_scat_Cromer_Mann_b4
_atom_type_scat_Cromer_Mann_c
_atom_type_scat_dispersion_real
_atom_type_scat_dispersion_imag
_atom_type_scat_source
np+6 35.01360 0.48981 22.72860 2.81099 14.38840 12.33000 1.75669 22.65810 13.11300 -5.52900 13.96700 International_Tables_for_Crystallography_Vol.C(1991)_Tables_6.1.1.4_and_6.1.1.5
na+1 3.25650 2.66710 3.93620 6.11530 1.39980 0.20010 1.00320 14.03900 0.40400 0.12900 0.12400 International_Tables_for_Crystallography_Vol.C(1991)_Tables_6.1.1.4_and_6.1.1.5
o-2 4.75800 7.83100 3.63700 30.05000 0.00000 0.00000 0.00000 0.00000 1.59400 0.04700 0.03200 International_Tables_for_Crystallography_Vol.C(1991)_Tables_6.1.1.4_and_6.1.1.5

loop_
_geom_angle_atom_site_label_1
_geom_angle_atom_site_label_2
_geom_angle_atom_site_label_3
_geom_angle
_geom_angle_site_symmetry_1
_geom_angle_site_symmetry_3
O2 Np1 O2 90.3453(13) 5_444 6_546
O2 Np1 O2 180.0000(18 5_444 7_556
O2 Np1 O2 89.6547(14) 5_444 8_454
O2 Np1 O1 85.7981(11) 5_444 5_445
O2 Np1 O1 94.2019(12) 5_444 6_545
O2 Np1 O2 89.6547(14) 6_546 7_556
O2 Np1 O2 180.0000(18 6_546 8_454
O2 Np1 O1 94.2019(12) 6_546 5_445
O2 Np1 O1 85.7981(11) 6_546 6_545
O2 Np1 O2 90.3453(13) 7_556 8_454
O2 Np1 O1 94.2019(12) 7_556 5_445
O2 Np1 O1 85.7981(11) 7_556 6_545
O2 Np1 O1 85.7981(11) 8_454 5_445
O2 Np1 O1 94.2019(12) 8_454 6_545
O1 Np1 O1 180.0000(19 5_445 6_545
O2 Na1 O2 170.8600(19 3_566 4_564
O2 Na1 O2 88.9901(11) 3_566 5_454
O2 Na1 O2 98.2620(12) 3_566 6_556
O2 Na1 O1 97.9264(13) 3_566 1_555
O2 Na1 O1 75.3546(9) 3_566 2_555
O2 Na1 O2 98.2620(12) 4_564 5_454
O2 Na1 O2 88.9901(11) 4_564 6_556
O2 Na1 O1 75.3546(9) 4_564 1_555
O2 Na1 O1 97.9264(13) 4_564 2_555
O2 Na1 O2 75.4098(10) 5_454 6_556
O2 Na1 O1 171.5901(18 5_454 1_555
O2 Na1 O1 98.7462(16) 5_454 2_555
O2 Na1 O1 98.7462(16) 6_556 1_555
O2 Na1 O1 171.5901(18 6_556 2_555
O1 Na1 O1 87.6803(12) 1_555 2_555
O2 Na2 O2 102.8964(15 1_555 2_556
O2 Na2 O2 180.0000(18 1_555 3_566
O2 Na2 O2 77.1036(11) 1_555 4_565
O2 Na2 O1 92.5888(12) 1_555 1_555
O2 Na2 O1 87.4112(11) 1_555 2_556
O2 Na2 O2 77.1036(11) 2_556 3_566
O2 Na2 O2 180.0000(18 2_556 4_565
O2 Na2 O1 87.4112(11) 2_556 1_555
O2 Na2 O1 92.5888(12) 2_556 2_556
O2 Na2 O2 102.8964(15 3_566 4_565
O2 Na2 O1 87.4113(11) 3_566 1_555
O2 Na2 O1 92.5888(12) 3_566 2_556
O2 Na2 O1 92.5888(12) 4_565 1_555
O2 Na2 O1 87.4112(11) 4_565 2_556
O1 Na2 O1 180.0000(19 1_555 2_556
O2 Na3 O2 168.9183(19 1_555 2_656
O2 Na3 O2 97.7366(12) 1_555 7_556
O2 Na3 O2 90.1464(11) 1_555 8_555
O2 Na3 O1 95.7899(13) 1_555 1_555
O2 Na3 O1 76.4437(10) 1_555 2_656
O2 Na3 O2 90.1464(11) 2_656 7_556
O2 Na3 O2 97.7366(12) 2_656 8_555
O2 Na3 O1 76.4436(10) 2_656 1_555
O2 Na3 O1 95.7899(13) 2_656 2_656
O2 Na3 O2 89.4750(12) 7_556 8_555
O2 Na3 O1 89.2937(14) 7_556 1_555
O2 Na3 O1 174.0477(18 7_556 2_656
O2 Na3 O1 174.0477(18 8_555 1_555
O2 Na3 O1 89.2937(14) 8_555 2_656
O1 Na3 O1 92.5152(13) 1_555 2_656
Np1 O2 Na1 98.6101(13) 5_556 3_566
Np1 O2 Na1 97.1225(16) 5_556 5_546
Np1 O2 Na2 96.5323(14) 5_556 1_555
Np1 O2 Na3 94.7140(12) 5_556 1_555
Np1 O2 Na3 176.9575(18 5_556 7_556
Np1 O2 O2 45.1726(8) 5_556 4_565
Np1 O2 O1 47.2976(7) 5_556 1_556
Na1 O2 Na1 91.0099(11) 3_566 5_546
Na1 O2 Na2 90.2427(11) 3_566 1_555
Na1 O2 Na3 166.6372(19 3_566 1_555
Na1 O2 Na3 84.4061(11) 3_566 7_556
Na1 O2 O2 97.5787(16) 3_566 2_657
Na1 O2 O2 94.5699(12) 3_566 4_565
Na1 O2 O1 51.3474(7) 3_566 1_556
Na1 O2 Na2 165.9411(18 5_546 1_555
Na1 O2 Na3 86.3178(11) 5_546 1_555
Na1 O2 Na3 82.3735(11) 5_546 7_556
Na1 O2 O2 52.2951(8) 5_546 2_657
Na1 O2 O2 142.295(2) 5_546 4_565
Na1 O2 O1 97.8941(13) 5_546 1_556
Na2 O2 Na3 89.2441(11) 1_555 1_555
Na2 O2 Na3 83.8143(13) 1_555 7_556
Na2 O2 O2 141.2497(20 1_555 2_657
Na2 O2 O2 51.4482(8) 1_555 4_565
Na2 O2 O1 93.8148(15) 1_555 1_556
Na3 O2 Na3 82.2634(10) 1_555 7_556
Na3 O2 O2 91.1402(15) 1_555 2_657
Na3 O2 O2 95.5408(12) 1_555 4_565
Na3 O2 O1 142.0000(18 1_555 1_556
Na3 O2 O2 134.5806(18 7_556 2_657
Na3 O2 O2 135.262(2) 7_556 4_565
Na3 O2 O1 135.7303(17 7_556 1_556
O2 O2 O2 90.0000(12) 2_657 4_565
O2 O2 O1 63.6942(9) 2_657 1_556
O2 O2 O1 58.9244(9) 4_565 1_556
Np1 O1 Na1 100.1665(13 5_555 1_555
Np1 O1 Na1 100.1665(13 5_555 3_565
Np1 O1 Na2 175.0221(20 5_555 1_555
Np1 O1 Na3 94.6236(12) 5_555 1_555
Np1 O1 Na3 94.6236(12) 5_555 3_666
Np1 O1 O2 46.9043(7) 5_555 1_554
Np1 O1 O2 46.9043(7) 5_555 4_564
Na1 O1 Na1 92.3197(14) 1_555 3_565
Na1 O1 Na2 83.2391(11) 1_555 1_555
Na1 O1 Na3 164.8708(18 1_555 1_555
Na1 O1 Na3 88.1625(12) 1_555 3_666
Na1 O1 O2 98.4500(12) 1_555 1_554
Na1 O1 O2 53.2980(7) 1_555 4_564
Na1 O1 Na2 83.2391(11) 3_565 1_555
Na1 O1 Na3 88.1625(12) 3_565 1_555
Na1 O1 Na3 164.8707(18 3_565 3_666
Na1 O1 O2 53.2980(7) 3_565 1_554
Na1 O1 O2 98.4500(12) 3_565 4_564
Na2 O1 Na3 81.8016(10) 1_555 1_555
Na2 O1 Na3 81.8015(10) 1_555 3_666
Na2 O1 O2 136.5072(17 1_555 1_554
Na2 O1 O2 136.5072(17 1_555 4_564
Na3 O1 Na3 87.4848(13) 1_555 3_666
Na3 O1 O2 93.9572(15) 1_555 1_554
Na3 O1 O2 141.5164(17 1_555 4_564
Na3 O1 O2 141.5164(17 3_666 1_554
Na3 O1 O2 93.9572(15) 3_666 4_564
O2 O1 O2 62.1512(9) 1_554 4_564

loop_
_geom_bond_atom_site_label_1
_geom_bond_atom_site_label_2
_geom_bond_distance
_geom_bond_site_symmetry_2
Np1 O2 2.06740(10) 5_444
Np1 O2 2.06740(10) 6_546
Np1 O2 2.06740(10) 7_556
Np1 O2 2.06740(10) 8_454
Np1 O1 2.080607(17 5_445
Np1 O1 2.080607(17 6_545
Na1 O2 2.339849(19 3_566
Na1 O2 2.339849(19 4_564
Na1 O2 2.397430(19 5_454
Na1 O2 2.397430(19 6_556
Na1 O1 2.279124(17 1_555
Na1 O1 2.279124(17 2_555
Na2 O2 2.338565(17 1_555
Na2 O2 2.338565(17 2_556
Na2 O2 2.338565(17 3_566
Na2 O2 2.338565(17 4_565
Na2 O1 2.69065(2) 1_555
Na2 O1 2.69065(2) 2_556
Na3 O2 2.459831(19 1_555
Na3 O2 2.459831(19 2_656
Na3 O2 2.598335(19 7_556
Na3 O2 2.598335(19 8_555
Na3 O1 2.451422(18 1_555
Na3 O1 2.451422(18 2_656
O2 Np1 2.06740(10) 5_556
O2 Na1 2.339849(19 3_566
O2 Na1 2.397431(19 5_546
O2 Na2 2.338565(17 1_555
O2 Na3 2.459831(19 1_555
O2 Na3 2.598335(19 7_556
O2 O2 2.93251(3) 2_657
O2 O2 2.91489(3) 4_565
O2 O1 2.82359(2) 1_556
O1 Np1 2.080607(17 5_555
O1 Na1 2.279124(17 1_555
O1 Na1 2.279124(17 3_565
O1 Na2 2.69065(2) 1_555
O1 Na3 2.451422(18 1_555
O1 Na3 2.451422(18 3_666
O1 O2 2.82359(2) 1_554
O1 O2 2.82359(2) 4_564
